data_7057236
loop_
_publ_author_name
'Zhang, Fan'
'Baudron, St\'ephane A.'
'Hosseini, Mir Wais'

_publ_section_title
;
 Symmetrical and dissymmetrical 2,2&#x2032;-bis-dipyrrin ligands and
 Zn(ii) binuclear helicates
;
_journal_issue 9
_journal_name_full 'New Journal of Chemistry'
_journal_page_first 6997
_journal_paper_doi 10.1039/C8NJ00335A
_journal_volume 42
_journal_year 2018
_chemical_formula_sum 'C33 H24 N4 Ni O2'
_chemical_formula_weight 567.27
_space_group_crystal_system triclinic
_space_group_IT_number 2
_space_group_name_Hall '-P 1'
_space_group_name_H-M_alt 'P -1'
_symmetry_space_group_name_Hall '-P 1'
_symmetry_space_group_name_H-M 'P -1'
_atom_sites_solution_hydrogens geom
_audit_creation_method SHELXL-2016/6
_audit_update_record
;
2018-01-18 deposited with the CCDC.
2018-04-02 downloaded from the CCDC.
;
_cell_angle_alpha 64.165(2)
_cell_angle_beta 78.961(2)
_cell_angle_gamma 71.119(2)
_cell_formula_units_Z 2
_cell_length_a 10.4334(4)
_cell_length_b 11.4214(4)
_cell_length_c 12.7442(5)
_cell_measurement_reflns_used 6385
_cell_measurement_temperature 173(2)
_cell_measurement_theta_max 24.52
_cell_measurement_theta_min 2.49
_cell_volume 1291.05(9)
_computing_cell_refinement 'Bruker SAINT'
_computing_data_collection 'Bruker APEX2'
_computing_data_reduction 'Bruker SAINT'
_computing_molecular_graphics 'Bruker SHELXTL'
_computing_publication_material 'Bruker SHELXTL'
_computing_structure_refinement 'SHELXL-2014 (Sheldrick 2014)'
_computing_structure_solution 'SHELXS-97 (Sheldrick 2008)'
_diffrn_ambient_temperature 173(2)
_diffrn_measured_fraction_theta_full 0.962
_diffrn_measured_fraction_theta_max 0.906
_diffrn_measurement_device_type 'Bruker APEX-II CCD'
_diffrn_measurement_method '\f and \w scans'
_diffrn_radiation_type MoK\a
_diffrn_radiation_wavelength 0.71073
_diffrn_reflns_av_R_equivalents 0.0508
_diffrn_reflns_av_unetI/netI 0.0931
_diffrn_reflns_Laue_measured_fraction_full 0.962
_diffrn_reflns_Laue_measured_fraction_max 0.906
_diffrn_reflns_limit_h_max 14
_diffrn_reflns_limit_h_min -14
_diffrn_reflns_limit_k_max 16
_diffrn_reflns_limit_k_min -15
_diffrn_reflns_limit_l_max 17
_diffrn_reflns_limit_l_min -17
_diffrn_reflns_number 17194
_diffrn_reflns_point_group_measured_fraction_full 0.962
_diffrn_reflns_point_group_measured_fraction_max 0.906
_diffrn_reflns_theta_full 25.242
_diffrn_reflns_theta_max 30.264
_diffrn_reflns_theta_min 2.059
_exptl_absorpt_coefficient_mu 0.791
_exptl_absorpt_correction_T_max 0.983
_exptl_absorpt_correction_T_min 0.968
_exptl_absorpt_correction_type multi-scan
_exptl_absorpt_process_details sadabs
_exptl_crystal_colour red-brown
_exptl_crystal_density_diffrn 1.459
_exptl_crystal_density_meas ?
_exptl_crystal_description plate
_exptl_crystal_F_000 588
_exptl_crystal_size_max 0.040
_exptl_crystal_size_mid 0.040
_exptl_crystal_size_min 0.020
_refine_diff_density_max 1.512
_refine_diff_density_min -0.466
_refine_diff_density_rms 0.108
_refine_ls_extinction_method none
_refine_ls_goodness_of_fit_ref 1.027
_refine_ls_hydrogen_treatment constr
_refine_ls_matrix_type full
_refine_ls_number_parameters 363
_refine_ls_number_reflns 6986
_refine_ls_number_restraints 0
_refine_ls_restrained_S_all 1.027
_refine_ls_R_factor_all 0.1298
_refine_ls_R_factor_gt 0.0697
_refine_ls_shift/su_max 0.001
_refine_ls_shift/su_mean 0.000
_refine_ls_structure_factor_coef Fsqd
_refine_ls_weighting_details 'w=1/[\s^2^(Fo^2^)+(0.1020P)^2^+0.6607P] where P=(Fo^2^+2Fc^2^)/3'
_refine_ls_weighting_scheme calc
_refine_ls_wR_factor_gt 0.1725
_refine_ls_wR_factor_ref 0.2015
_reflns_Friedel_coverage 0.000
_reflns_number_gt 4202
_reflns_number_total 6986
_reflns_threshold_expression 'I > 2\s(I)'
_cod_data_source_file c8nj00335a2.cif
_cod_data_source_block compound9
_cod_depositor_comments
;
The following automatic conversions were performed:

'_exptl_crystal_density_meas' value 'not measured' was changed to '?'
- the value is perceived as not measured.

Automatic conversion script
Id: cif_fix_values 4973 2017-02-22 13:04:09Z antanas 

 Adding full bibliography for 7057234--7057238.cif.
;
_cod_database_code 7057236
_shelx_shelxl_version_number 2016/6
_shelx_space_group_comment
;
The symmetry employed for this shelxl refinement is uniquely defined
by the following loop, which should always be used as a source of
symmetry information in preference to the above space-group names.
They are only intended as comments.
;
_shelx_estimated_absorpt_t_min 0.969
_shelx_estimated_absorpt_t_max 0.984

loop_
_space_group_symop_operation_xyz
'x, y, z'
'-x, -y, -z'

loop_
_atom_site_label
_atom_site_type_symbol
_atom_site_fract_x
_atom_site_fract_y
_atom_site_fract_z
_atom_site_U_iso_or_equiv
_atom_site_adp_type
_atom_site_occupancy
_atom_site_site_symmetry_order
_atom_site_calc_flag
_atom_site_refinement_flags_posn
_atom_site_refinement_flags_adp
C1 C 0.4790(5) -0.1451(5) 0.6610(4) 0.0434(11) Uani 1 1 d . .
H1 H 0.525527 -0.094749 0.593041 0.052 Uiso 1 1 calc R U
C2 C 0.4316(5) -0.2493(5) 0.6697(4) 0.0508(12) Uani 1 1 d . .
H2 H 0.441449 -0.283451 0.611821 0.061 Uiso 1 1 calc R U
C3 C 0.3677(5) -0.2933(4) 0.7784(4) 0.0417(10) Uani 1 1 d . .
H3 H 0.324967 -0.364526 0.810511 0.050 Uiso 1 1 calc R U
C4 C 0.3771(4) -0.2129(4) 0.8342(4) 0.0327(9) Uani 1 1 d . .
C5 C 0.3039(4) -0.2067(4) 0.9376(3) 0.0307(8) Uani 1 1 d . .
C6 C 0.2923(4) -0.1023(4) 0.9703(3) 0.0314(8) Uani 1 1 d . .
C7 C 0.2172(4) -0.0698(4) 1.0651(4) 0.0359(9) Uani 1 1 d . .
H7 H 0.162815 -0.120592 1.124972 0.043 Uiso 1 1 calc R U
C8 C 0.2380(4) 0.0480(4) 1.0539(4) 0.0348(9) Uani 1 1 d . .
H8 H 0.201021 0.093955 1.104183 0.042 Uiso 1 1 calc R U
C9 C 0.3249(4) 0.0876(4) 0.9532(4) 0.0322(9) Uani 1 1 d . .
C10 C 0.2278(4) -0.3092(4) 1.0072(3) 0.0312(8) Uani 1 1 d . .
C11 C 0.2916(4) -0.4469(4) 1.0510(3) 0.0345(9) Uani 1 1 d . .
H11 H 0.387167 -0.477130 1.038546 0.041 Uiso 1 1 calc R U
C12 C 0.2186(4) -0.5408(4) 1.1123(4) 0.0382(9) Uani 1 1 d . .
H12 H 0.264809 -0.634441 1.141832 0.046 Uiso 1 1 calc R U
C13 C 0.0792(4) -0.5004(4) 1.1313(4) 0.0376(9) Uani 1 1 d . .
C14 C 0.0158(4) -0.3630(4) 1.0901(4) 0.0415(10) Uani 1 1 d . .
H14 H -0.079430 -0.333105 1.104205 0.050 Uiso 1 1 calc R U
C15 C 0.0880(4) -0.2687(4) 1.0289(4) 0.0385(10) Uani 1 1 d . .
H15 H 0.041770 -0.175085 1.001256 0.046 Uiso 1 1 calc R U
C16 C -0.0045(5) -0.6004(5) 1.1960(4) 0.0541(13) Uani 1 1 d . .
H16A H -0.015594 -0.616885 1.278992 0.081 Uiso 1 1 calc R U
H16B H 0.041732 -0.685589 1.187459 0.081 Uiso 1 1 calc R U
H16C H -0.093923 -0.563329 1.163492 0.081 Uiso 1 1 calc R U
C17 C 0.7281(4) -0.0482(5) 0.6385(5) 0.0493(12) Uani 1 1 d . .
H17 H 0.722178 -0.137285 0.660584 0.059 Uiso 1 1 calc R U
C18 C 0.8321(5) 0.0022(5) 0.5661(5) 0.0576(14) Uani 1 1 d . .
H18 H 0.907174 -0.044278 0.530717 0.069 Uiso 1 1 calc R U
C19 C 0.8057(4) 0.1318(5) 0.5557(4) 0.0475(12) Uani 1 1 d . .
H19 H 0.858222 0.193221 0.510067 0.057 Uiso 1 1 calc R U
C20 C 0.6855(4) 0.1580(4) 0.6252(4) 0.0355(9) Uani 1 1 d . .
C21 C 0.6362(4) 0.2686(4) 0.6564(3) 0.0305(8) Uani 1 1 d . .
C22 C 0.5384(4) 0.2714(4) 0.7467(4) 0.0306(8) Uani 1 1 d . .
C23 C 0.4820(4) 0.3668(4) 0.7978(4) 0.0348(9) Uani 1 1 d . .
H23 H 0.503122 0.449951 0.774222 0.042 Uiso 1 1 calc R U
C24 C 0.3921(4) 0.3177(4) 0.8870(4) 0.0365(9) Uani 1 1 d . .
H24 H 0.338960 0.359778 0.936956 0.044 Uiso 1 1 calc R U
C25 C 0.3937(4) 0.1917(4) 0.8902(4) 0.0334(9) Uani 1 1 d . .
C26 C 0.6982(4) 0.3836(4) 0.5959(4) 0.0322(8) Uani 1 1 d . .
C27 C 0.6934(4) 0.4575(4) 0.4763(4) 0.0380(9) Uani 1 1 d . .
H27 H 0.651546 0.433065 0.431728 0.046 Uiso 1 1 calc R U
C28 C 0.7480(4) 0.5656(4) 0.4208(4) 0.0390(10) Uani 1 1 d . .
H28 H 0.743901 0.614954 0.338663 0.047 Uiso 1 1 calc R U
C29 C 0.8095(4) 0.6028(4) 0.4850(4) 0.0366(9) Uani 1 1 d . .
C30 C 0.8154(4) 0.5283(5) 0.6035(4) 0.0433(10) Uani 1 1 d . .
H30 H 0.858088 0.552193 0.647898 0.052 Uiso 1 1 calc R U
C31 C 0.7609(4) 0.4201(4) 0.6594(4) 0.0395(10) Uani 1 1 d . .
H31 H 0.766098 0.370318 0.741441 0.047 Uiso 1 1 calc R U
C32 C 0.8673(4) 0.7166(5) 0.4338(4) 0.0423(10) Uani 1 1 d . .
C33 C 0.9080(6) 0.8996(6) 0.2680(5) 0.0752(18) Uani 1 1 d . .
H33A H 0.842610 0.973608 0.285405 0.113 Uiso 1 1 calc R U
H33B H 0.919241 0.926141 0.183334 0.113 Uiso 1 1 calc R U
H33C H 0.995544 0.879836 0.298360 0.113 Uiso 1 1 calc R U
N1 N 0.4521(3) -0.1233(3) 0.7588(3) 0.0340(7) Uani 1 1 d . .
N2 N 0.3567(3) -0.0032(3) 0.9040(3) 0.0311(7) Uani 1 1 d . .
N3 N 0.4814(3) 0.1654(3) 0.8055(3) 0.0295(7) Uani 1 1 d . .
N4 N 0.6363(3) 0.0434(3) 0.6738(3) 0.0365(8) Uani 1 1 d . .
O1 O 0.9201(4) 0.7482(4) 0.4927(3) 0.0696(11) Uani 1 1 d . .
O2 O 0.8585(4) 0.7802(4) 0.3228(3) 0.0618(10) Uani 1 1 d . .
Ni1 Ni 0.48571(5) 0.01677(5) 0.78114(4) 0.02933(18) Uani 1 1 d . .

loop_
_atom_site_aniso_label
_atom_site_aniso_U_11
_atom_site_aniso_U_22
_atom_site_aniso_U_33
_atom_site_aniso_U_23
_atom_site_aniso_U_13
_atom_site_aniso_U_12
C1 0.058(3) 0.046(3) 0.039(2) -0.024(2) 0.009(2) -0.028(2)
C2 0.075(3) 0.048(3) 0.047(3) -0.027(2) 0.004(2) -0.032(2)
C3 0.053(3) 0.036(2) 0.042(2) -0.017(2) 0.006(2) -0.022(2)
C4 0.033(2) 0.027(2) 0.037(2) -0.0127(18) 0.0020(17) -0.0108(16)
C5 0.0291(18) 0.024(2) 0.035(2) -0.0095(18) -0.0018(16) -0.0058(15)
C6 0.0270(18) 0.030(2) 0.034(2) -0.0101(18) -0.0038(16) -0.0057(16)
C7 0.032(2) 0.033(2) 0.037(2) -0.012(2) -0.0024(17) -0.0036(17)
C8 0.0314(19) 0.035(2) 0.036(2) -0.0187(19) -0.0010(16) -0.0002(17)
C9 0.0297(19) 0.030(2) 0.041(2) -0.0205(19) -0.0060(16) -0.0026(16)
C10 0.0301(19) 0.030(2) 0.032(2) -0.0112(18) -0.0023(16) -0.0080(16)
C11 0.032(2) 0.029(2) 0.036(2) -0.0125(19) 0.0044(17) -0.0037(16)
C12 0.047(2) 0.030(2) 0.037(2) -0.0155(19) 0.0022(19) -0.0095(18)
C13 0.046(2) 0.038(2) 0.034(2) -0.015(2) -0.0005(18) -0.0194(19)
C14 0.030(2) 0.041(3) 0.049(3) -0.014(2) -0.0021(19) -0.0102(18)
C15 0.031(2) 0.034(2) 0.047(3) -0.015(2) -0.0014(18) -0.0063(17)
C16 0.069(3) 0.059(3) 0.048(3) -0.020(3) 0.004(2) -0.040(3)
C17 0.043(2) 0.043(3) 0.072(3) -0.037(3) 0.016(2) -0.015(2)
C18 0.049(3) 0.050(3) 0.086(4) -0.044(3) 0.024(3) -0.022(2)
C19 0.044(2) 0.044(3) 0.065(3) -0.032(3) 0.019(2) -0.023(2)
C20 0.033(2) 0.034(2) 0.046(2) -0.021(2) -0.0013(18) -0.0112(17)
C21 0.0319(19) 0.027(2) 0.037(2) -0.0147(18) -0.0054(16) -0.0091(16)
C22 0.0305(19) 0.025(2) 0.038(2) -0.0140(18) -0.0071(16) -0.0050(15)
C23 0.039(2) 0.025(2) 0.043(2) -0.0177(19) -0.0072(18) -0.0054(16)
C24 0.038(2) 0.036(2) 0.042(2) -0.024(2) -0.0003(18) -0.0087(18)
C25 0.0279(18) 0.032(2) 0.041(2) -0.0197(19) -0.0047(16) -0.0011(16)
C26 0.0313(19) 0.028(2) 0.040(2) -0.0173(19) -0.0045(17) -0.0060(16)
C27 0.045(2) 0.038(2) 0.040(2) -0.018(2) -0.0067(19) -0.0165(19)
C28 0.045(2) 0.037(2) 0.035(2) -0.011(2) -0.0044(18) -0.0158(19)
C29 0.033(2) 0.032(2) 0.049(3) -0.021(2) 0.0008(18) -0.0104(17)
C30 0.051(3) 0.049(3) 0.046(3) -0.026(2) -0.007(2) -0.023(2)
C31 0.047(2) 0.040(2) 0.037(2) -0.015(2) -0.0056(19) -0.019(2)
C32 0.044(2) 0.041(3) 0.047(3) -0.021(2) 0.003(2) -0.017(2)
C33 0.063(4) 0.068(4) 0.072(4) 0.006(3) -0.006(3) -0.036(3)
N1 0.0377(18) 0.0317(19) 0.0348(18) -0.0147(16) 0.0024(14) -0.0130(14)
N2 0.0318(16) 0.0255(17) 0.0362(18) -0.0138(15) -0.0041(14) -0.0048(13)
N3 0.0260(15) 0.0289(18) 0.0353(18) -0.0153(15) -0.0008(13) -0.0066(13)
N4 0.0384(18) 0.0313(19) 0.047(2) -0.0225(17) 0.0045(15) -0.0129(14)
O1 0.098(3) 0.067(2) 0.063(2) -0.027(2) 0.005(2) -0.052(2)
O2 0.065(2) 0.056(2) 0.061(2) -0.0085(19) -0.0086(18) -0.0311(18)
Ni1 0.0295(3) 0.0253(3) 0.0362(3) -0.0154(2) 0.0006(2) -0.00853(19)

loop_
_atom_type_symbol
_atom_type_description
_atom_type_scat_dispersion_real
_atom_type_scat_dispersion_imag
_atom_type_scat_source
C C 0.0033 0.0016 'International Tables Vol C Tables 4.2.6.8 and 6.1.1.4'
H H 0.0000 0.0000 'International Tables Vol C Tables 4.2.6.8 and 6.1.1.4'
N N 0.0061 0.0033 'International Tables Vol C Tables 4.2.6.8 and 6.1.1.4'
O O 0.0106 0.0060 'International Tables Vol C Tables 4.2.6.8 and 6.1.1.4'
Ni Ni 0.3393 1.1124 'International Tables Vol C Tables 4.2.6.8 and 6.1.1.4'

loop_
_geom_angle_atom_site_label_1
_geom_angle_atom_site_label_2
_geom_angle_atom_site_label_3
_geom_angle
N1 C1 C2 112.5(4)
N1 C1 H1 123.7
C2 C1 H1 123.7
C3 C2 C1 106.3(4)
C3 C2 H2 126.9
C1 C2 H2 126.9
C2 C3 C4 107.3(4)
C2 C3 H3 126.3
C4 C3 H3 126.3
N1 C4 C5 125.1(3)
N1 C4 C3 108.1(3)
C5 C4 C3 125.9(4)
C6 C5 C4 121.9(4)
C6 C5 C10 119.7(3)
C4 C5 C10 118.2(3)
N2 C6 C5 120.5(3)
N2 C6 C7 107.5(3)
C5 C6 C7 131.9(4)
C8 C7 C6 107.7(4)
C8 C7 H7 126.2
C6 C7 H7 126.2
C7 C8 C9 106.7(3)
C7 C8 H8 126.7
C9 C8 H8 126.7
N2 C9 C8 109.8(3)
N2 C9 C25 111.2(3)
C8 C9 C25 139.0(4)
C11 C10 C15 117.8(4)
C11 C10 C5 122.0(3)
C15 C10 C5 120.3(4)
C12 C11 C10 121.2(4)
C12 C11 H11 119.4
C10 C11 H11 119.4
C11 C12 C13 120.9(4)
C11 C12 H12 119.5
C13 C12 H12 119.5
C12 C13 C14 117.9(4)
C12 C13 C16 122.4(4)
C14 C13 C16 119.6(4)
C15 C14 C13 121.4(4)
C15 C14 H14 119.3
C13 C14 H14 119.3
C14 C15 C10 120.7(4)
C14 C15 H15 119.6
C10 C15 H15 119.6
C13 C16 H16A 109.5
C13 C16 H16B 109.5
H16A C16 H16B 109.5
C13 C16 H16C 109.5
H16A C16 H16C 109.5
H16B C16 H16C 109.5
N4 C17 C18 112.3(4)
N4 C17 H17 123.8
C18 C17 H17 123.8
C19 C18 C17 106.5(4)
C19 C18 H18 126.8
C17 C18 H18 126.8
C18 C19 C20 107.6(4)
C18 C19 H19 126.2
C20 C19 H19 126.2
C21 C20 N4 124.8(4)
C21 C20 C19 126.2(4)
N4 C20 C19 108.2(3)
C22 C21 C20 122.7(4)
C22 C21 C26 118.7(3)
C20 C21 C26 118.5(4)
N3 C22 C21 120.0(3)
N3 C22 C23 108.1(3)
C21 C22 C23 131.9(4)
C24 C23 C22 107.8(4)
C24 C23 H23 126.1
C22 C23 H23 126.1
C23 C24 C25 106.4(3)
C23 C24 H24 126.8
C25 C24 H24 126.8
N3 C25 C24 109.9(4)
N3 C25 C9 111.3(3)
C24 C25 C9 138.7(4)
C27 C26 C31 118.6(4)
C27 C26 C21 121.3(3)
C31 C26 C21 120.1(4)
C28 C27 C26 121.2(4)
C28 C27 H27 119.4
C26 C27 H27 119.4
C27 C28 C29 120.0(4)
C27 C28 H28 120.0
C29 C28 H28 120.0
C30 C29 C28 118.6(4)
C30 C29 C32 117.9(4)
C28 C29 C32 123.5(4)
C31 C30 C29 121.6(4)
C31 C30 H30 119.2
C29 C30 H30 119.2
C30 C31 C26 120.0(4)
C30 C31 H31 120.0
C26 C31 H31 120.0
O1 C32 O2 123.7(4)
O1 C32 C29 122.3(4)
O2 C32 C29 114.0(4)
O2 C33 H33A 109.5
O2 C33 H33B 109.5
H33A C33 H33B 109.5
O2 C33 H33C 109.5
H33A C33 H33C 109.5
H33B C33 H33C 109.5
C1 N1 C4 105.7(3)
C1 N1 Ni1 126.6(3)
C4 N1 Ni1 127.1(3)
C9 N2 C6 108.3(3)
C9 N2 Ni1 117.3(3)
C6 N2 Ni1 133.8(3)
C25 N3 C22 107.8(3)
C25 N3 Ni1 117.7(3)
C22 N3 Ni1 134.0(3)
C17 N4 C20 105.3(3)
C17 N4 Ni1 127.5(3)
C20 N4 Ni1 126.8(3)
C32 O2 C33 116.2(4)
N3 Ni1 N2 82.24(14)
N3 Ni1 N4 89.79(13)
N2 Ni1 N4 168.68(14)
N3 Ni1 N1 168.55(13)
N2 Ni1 N1 89.68(14)
N4 Ni1 N1 99.29(14)

loop_
_geom_bond_atom_site_label_1
_geom_bond_atom_site_label_2
_geom_bond_distance
C1 N1 1.336(5)
C1 C2 1.385(6)
C1 H1 0.9500
C2 C3 1.368(6)
C2 H2 0.9500
C3 C4 1.420(5)
C3 H3 0.9500
C4 N1 1.398(5)
C4 C5 1.408(5)
C5 C6 1.390(5)
C5 C10 1.488(5)
C6 N2 1.374(5)
C6 C7 1.432(5)
C7 C8 1.374(6)
C7 H7 0.9500
C8 C9 1.410(5)
C8 H8 0.9500
C9 N2 1.357(5)
C9 C25 1.440(6)
C10 C11 1.389(5)
C10 C15 1.392(5)
C11 C12 1.383(6)
C11 H11 0.9500
C12 C13 1.384(6)
C12 H12 0.9500
C13 C14 1.385(6)
C13 C16 1.516(6)
C14 C15 1.380(6)
C14 H14 0.9500
C15 H15 0.9500
C16 H16A 0.9800
C16 H16B 0.9800
C16 H16C 0.9800
C17 N4 1.346(5)
C17 C18 1.385(6)
C17 H17 0.9500
C18 C19 1.364(6)
C18 H18 0.9500
C19 C20 1.418(6)
C19 H19 0.9500
C20 C21 1.398(5)
C20 N4 1.403(5)
C21 C22 1.388(5)
C21 C26 1.488(5)
C22 N3 1.373(5)
C22 C23 1.420(5)
C23 C24 1.364(6)
C23 H23 0.9500
C24 C25 1.417(5)
C24 H24 0.9500
C25 N3 1.348(5)
C26 C27 1.385(6)
C26 C31 1.390(5)
C27 C28 1.374(6)
C27 H27 0.9500
C28 C29 1.394(6)
C28 H28 0.9500
C29 C30 1.375(6)
C29 C32 1.448(6)
C30 C31 1.375(6)
C30 H30 0.9500
C31 H31 0.9500
C32 O1 1.233(5)
C32 O2 1.284(6)
C33 O2 1.450(6)
C33 H33A 0.9800
C33 H33B 0.9800
C33 H33C 0.9800
N1 Ni1 1.888(3)
N2 Ni1 1.843(3)
N3 Ni1 1.841(3)
N4 Ni1 1.885(3)
